data_4035210
loop_
_publ_author_name
'Montanaro, Stephanie'
'Wright, Iain A.'
'Batsanov, Andrei S.'
'Bryce, Martin R.'

_publ_section_title
;
 Synthesis of Tetracyclic 2,3-Dihydro-1,3-diazepines from a
 Dinitrodibenzothiophene Derivative.
;
_journal_issue 19
_journal_name_full 'The Journal of organic chemistry'
_journal_page_first 12320
_journal_page_last 12326
_journal_paper_doi 10.1021/acs.joc.8b02029
_journal_volume 83
_journal_year 2018
_chemical_absolute_configuration unk
_chemical_formula_moiety 'C14 H4 N4 O6 S'
_chemical_formula_sum 'C14 H4 N4 O6 S'
_chemical_formula_weight 356.27
_chemical_name_systematic 1,9-dinitro-3,7-dicyanodibenzothiophene-5,5-dioxide
_space_group_crystal_system tetragonal
_space_group_IT_number 106
_space_group_name_Hall 'P 4c -2ab'
_space_group_name_H-M_alt 'P 42 b c'
_atom_sites_solution_hydrogens geom
_atom_sites_solution_primary iterative
_atom_sites_solution_secondary difmap
_audit_creation_date 2018-06-18
_audit_creation_method
;
Olex2 1.2-beta
(compiled 2018.05.29 svn.r3508 for OlexSys, GUI svn.r5506)
;
_cell_angle_alpha 90
_cell_angle_beta 90
_cell_angle_gamma 90
_cell_formula_units_Z 8
_cell_length_a 10.4555(9)
_cell_length_b 10.4555(9)
_cell_length_c 26.750(2)
_cell_measurement_reflns_used 9338
_cell_measurement_temperature 120
_cell_measurement_theta_max 34.56
_cell_measurement_theta_min 3.05
_cell_volume 2924.2(4)
_computing_cell_refinement 'SAINT v8.38A (Bruker, 2017)'
_computing_data_collection 'APEX3 v.2016.1-0 (Bruker, 2016)'
_computing_data_reduction 'SAINT v8.38A (Bruker, 2017)'
_computing_molecular_graphics 'Olex2 (Dolomanov et al., 2009)'
_computing_publication_material 'Olex2 (Dolomanov et al., 2009)'
_computing_structure_refinement 'ShelXL 2018/3 multi-CPU (Sheldrick, 2015)'
_computing_structure_solution
;
Superflip (Palatinus & Chapuis, 2007;Palatinus & van der Lee, 2008;
Palatinus et al., 2012)
;
_diffrn_ambient_temperature 120
_diffrn_detector_area_resol_mean 10.4
_diffrn_detector_type 'Bruker PHOTON 100 CMOS'
_diffrn_measured_fraction_theta_full 0.996
_diffrn_measured_fraction_theta_max 0.997
_diffrn_measurement_device '3-circle area detector diffractometer'
_diffrn_measurement_device_type 'Bruker D8 Venture'
_diffrn_measurement_method '\f and \w scans'
_diffrn_radiation_monochromator 'focusing mirrors'
_diffrn_radiation_probe x-ray
_diffrn_radiation_type MoK\a
_diffrn_radiation_wavelength 0.71073
_diffrn_reflns_av_R_equivalents 0.0491
_diffrn_reflns_av_unetI/netI 0.0242
_diffrn_reflns_Laue_measured_fraction_full 0.996
_diffrn_reflns_Laue_measured_fraction_max 0.997
_diffrn_reflns_limit_h_max 13
_diffrn_reflns_limit_h_min -13
_diffrn_reflns_limit_k_max 13
_diffrn_reflns_limit_k_min -13
_diffrn_reflns_limit_l_max 34
_diffrn_reflns_limit_l_min -34
_diffrn_reflns_number 47341
_diffrn_reflns_point_group_measured_fraction_full 0.997
_diffrn_reflns_point_group_measured_fraction_max 0.997
_diffrn_reflns_theta_full 27.5
_diffrn_reflns_theta_max 27.5
_diffrn_reflns_theta_min 2.755
_diffrn_source 'microfocus sealed X-ray tube'
_diffrn_source_type 'Incoatec I\mS microsource'
_diffrn_standards_number 0
_exptl_absorpt_coefficient_mu 0.265
_exptl_absorpt_correction_T_max 1.0000
_exptl_absorpt_correction_T_min 0.9172
_exptl_absorpt_correction_type multi-scan
_exptl_absorpt_process_details
;
 SADABS-2016/2 (Krause et al., 2015) was used for absorption correction. 
 wR2(int) was 0.1804 before and 0.0795 after correction. 
 The Ratio of minimum to maximum transmission is 0.9172. 
 The \l/2 correction factor is Not present.
;
_exptl_crystal_colour yellow
_exptl_crystal_colour_primary yellow
_exptl_crystal_density_diffrn 1.618
_exptl_crystal_description 'square plate'
_exptl_crystal_F_000 1440
_exptl_crystal_size_max 0.384
_exptl_crystal_size_mid 0.384
_exptl_crystal_size_min 0.054
_refine_diff_density_max 0.596
_refine_diff_density_min -0.400
_refine_diff_density_rms 0.090
_refine_ls_abs_structure_details
;
 Refined as an inversion twin.
;
_refine_ls_abs_structure_Flack 0.4(3)
_refine_ls_extinction_method none
_refine_ls_goodness_of_fit_ref 1.162
_refine_ls_hydrogen_treatment constr
_refine_ls_matrix_type full
_refine_ls_number_parameters 232
_refine_ls_number_reflns 3349
_refine_ls_number_restraints 175
_refine_ls_restrained_S_all 1.142
_refine_ls_R_factor_all 0.0604
_refine_ls_R_factor_gt 0.0590
_refine_ls_shift/su_max 0.001
_refine_ls_shift/su_mean 0.000
_refine_ls_structure_factor_coef Fsqd
_refine_ls_weighting_details 'w=1/[\s^2^(Fo^2^)+(0.0632P)^2^+6.2854P] where P=(Fo^2^+2Fc^2^)/3'
_refine_ls_weighting_scheme calc
_refine_ls_wR_factor_gt 0.1523
_refine_ls_wR_factor_ref 0.1535
_reflns_Friedel_coverage 0.956
_reflns_Friedel_fraction_full 0.996
_reflns_Friedel_fraction_max 0.997
_reflns_number_gt 3264
_reflns_number_total 3349
_reflns_threshold_expression 'I > 2\s(I)'
_cod_data_source_file jo8b02029_si_002.cif
_cod_data_source_block t-5_16srv083
_cod_depositor_comments
;
The following automatic conversions were performed:

data item '_diffrn_radiation_probe' value 'X-ray' was changed to
'x-ray' in accordance with the
/home/data/users/saulius/crontab/automatic-downloads/current/ACS/lib/dictionaries/cif_core.dic
dictionary named 'cif_core.dic' version 2.4.2 last updated on
2011-04-26.

Automatic conversion script
Id: cif_fix_values 6909 2019-04-08 15:41:33Z antanas 
;
_cod_original_cell_volume 2924.2(6)
_cod_database_code 4035210
_ccdc_comments 'orthorhombic form see CCDC-1850071'
_shelx_shelxl_version_number 2018/3
_shelx_space_group_comment
;
The symmetry employed for this shelxl refinement is uniquely defined
by the following loop, which should always be used as a source of
symmetry information in preference to the above space-group names.
They are only intended as comments.
;
_shelx_estimated_absorpt_t_max 0.986
_shelx_estimated_absorpt_t_min 0.905
_olex2_refinement_description
;
1. Twinned data refinement
 Scales: 0.6(3)
 0.4(3)
2. Fixed Uiso
 At 1.2 times of:
  All C(H) groups
3. Restrained distances
 S1B-O2B \\sim S1B-O1B \\sim S1A-O1A \\sim S1A-O2A
 with sigma of 0.02
 S1A-C6A \\sim S1A-C6A_$1 \\sim S1B-C6B \\sim S1B-C6B_$2
 with sigma of 0.02
4. Uiso/Uaniso restraints and constraints
Uiso(O2B) = Uiso(O1B)
Uiso(O1A) = Uiso(O2A)
5. Rigid body (RIGU) restrains
 All non-hydrogen atoms
 with sigma for 1-2 distances of 0.01 and sigma for 1-3 distances of 0.01
6. Others
 Fixed Sof: S1A(0.5) O2A(0.5) O2B(0.5) O1B(0.5) S1B(0.5) O1A(0.5)
7.a Aromatic/amide H refined with riding coordinates:
 C1A(H1A), C3A(H3A), C1B(H1B), C3B(H3B)
;
_olex2_diffrn_ambient_temperature_device 'Oxford Cryosystems'
_olex2_submission_special_instructions 'No special instructions were received'

loop_
_space_group_symop_operation_xyz
'x, y, z'
'-y, x, z+1/2'
'-x, -y, z'
'y, -x, z+1/2'
'-x+1/2, y+1/2, z'
'x+1/2, -y+1/2, z'
'-y+1/2, -x+1/2, z+1/2'
'y+1/2, x+1/2, z+1/2'

loop_
_atom_site_label
_atom_site_type_symbol
_atom_site_fract_x
_atom_site_fract_y
_atom_site_fract_z
_atom_site_U_iso_or_equiv
_atom_site_adp_type
_atom_site_occupancy
_atom_site_site_symmetry_order
_atom_site_calc_flag
_atom_site_refinement_flags_posn
_atom_site_refinement_flags_adp
_atom_site_refinement_flags_occupancy
_atom_site_disorder_assembly
_atom_site_disorder_group
S1A S 0.4867(14) 0.0014(15) 0.71588(8) 0.0160(19) Uani 0.5 1 d D U P . .
O2A O 0.3681(10) 0.0434(9) 0.7404(4) 0.0279(16) Uiso 0.5 1 d D U P A -1
O3A O 0.6162(4) 0.1589(5) 0.50054(16) 0.0298(10) Uani 1 1 d . U . . .
O4A O 0.6304(4) -0.0295(5) 0.53536(18) 0.0263(10) Uani 1 1 d . U . . .
N1A N 0.6689(6) 0.5510(6) 0.6552(3) 0.0364(15) Uani 1 1 d . U . . .
N2A N 0.6110(4) 0.0836(5) 0.53723(16) 0.0205(11) Uani 1 1 d . U . . .
C1A C 0.5750(6) 0.2410(6) 0.68222(19) 0.0208(11) Uani 1 1 d . U . . .
H1A H 0.578072 0.272549 0.715505 0.025 Uiso 1 1 calc R . . . .
C2A C 0.6123(5) 0.3165(5) 0.6422(2) 0.0167(10) Uani 1 1 d . U . . .
C3A C 0.6209(5) 0.2651(5) 0.5943(2) 0.0175(10) Uani 1 1 d . U . . .
H3A H 0.653742 0.314987 0.567571 0.021 Uiso 1 1 calc R . . . .
C4A C 0.5813(5) 0.1408(5) 0.58615(17) 0.0147(10) Uani 1 1 d . U . . .
C5A C 0.5269(5) 0.0671(5) 0.62369(18) 0.0118(9) Uani 1 1 d . U . . .
C6A C 0.5336(6) 0.1196(5) 0.67216(18) 0.0146(10) Uani 1 1 d D U . . .
C7A C 0.6464(5) 0.4515(6) 0.6510(3) 0.0223(12) Uani 1 1 d . U . . .
O2B O 0.5159(8) 0.5901(8) 0.7778(3) 0.0176(13) Uiso 0.5 1 d D U P B -1
O3B O 0.6587(5) 0.3848(4) 1.02697(15) 0.0308(11) Uani 1 1 d . U . . .
O4B O 0.4721(5) 0.3674(4) 0.99293(18) 0.0257(10) Uani 1 1 d . U . . .
N1B N 1.0551(5) 0.3241(5) 0.8740(2) 0.0290(12) Uani 1 1 d . U . . .
N2B N 0.5881(5) 0.3900(5) 0.99165(19) 0.0228(11) Uani 1 1 d . U . . .
C1B C 0.7399(5) 0.4282(6) 0.8456(2) 0.0216(11) Uani 1 1 d . U . . .
H1B H 0.771366 0.428908 0.812322 0.026 Uiso 1 1 calc R . . . .
C2B C 0.8155(5) 0.3878(5) 0.8851(2) 0.0178(10) Uani 1 1 d . U . . .
C3B C 0.7660(5) 0.3813(5) 0.93391(19) 0.0177(10) Uani 1 1 d . U . . .
H3B H 0.817113 0.350789 0.960743 0.021 Uiso 1 1 calc R . . . .
C4B C 0.6425(5) 0.4198(5) 0.94195(19) 0.0158(10) Uani 1 1 d . U . . .
C5B C 0.5639(5) 0.4724(5) 0.90419(18) 0.0146(10) Uani 1 1 d . U . . .
C6B C 0.6160(5) 0.4679(6) 0.8568(2) 0.0181(11) Uani 1 1 d D U . . .
C7B C 0.9450(6) 0.3474(7) 0.8783(2) 0.0246(13) Uani 1 1 d . U . . .
O1B O 0.4638(8) 0.3677(8) 0.7857(3) 0.0176(13) Uiso 0.5 1 d D U P B -1
S1B S 0.4948(16) 0.4847(13) 0.80912(8) 0.020(2) Uani 0.5 1 d D U P . .
O1A O 0.6009(10) -0.0149(10) 0.7460(4) 0.0279(16) Uiso 0.5 1 d D U P A -1

loop_
_atom_site_aniso_label
_atom_site_aniso_U_11
_atom_site_aniso_U_22
_atom_site_aniso_U_33
_atom_site_aniso_U_23
_atom_site_aniso_U_13
_atom_site_aniso_U_12
S1A 0.011(6) 0.0269(13) 0.0101(9) 0.007(2) -0.0037(18) -0.015(3)
O3A 0.028(2) 0.048(3) 0.0138(17) 0.0056(18) -0.0004(16) -0.007(2)
O4A 0.022(2) 0.036(2) 0.021(2) -0.022(2) 0.0116(18) -0.009(2)
N1A 0.029(3) 0.024(3) 0.056(4) 0.000(3) 0.010(3) -0.001(2)
N2A 0.012(2) 0.043(3) 0.0066(19) -0.007(2) 0.0062(16) -0.011(2)
C1A 0.025(3) 0.025(3) 0.012(2) -0.008(2) 0.007(2) -0.001(2)
C2A 0.011(2) 0.020(2) 0.020(2) -0.001(2) -0.0007(19) 0.0011(18)
C3A 0.016(2) 0.019(3) 0.017(2) 0.002(2) -0.004(2) -0.001(2)
C4A 0.014(2) 0.020(2) 0.010(2) 0.0010(18) 0.0019(18) 0.0036(18)
C5A 0.012(2) 0.013(2) 0.010(2) 0.0009(18) 0.0020(18) -0.004(2)
C6A 0.019(2) 0.016(2) 0.009(2) 0.0013(19) -0.006(2) -0.006(2)
C7A 0.005(2) 0.023(3) 0.039(3) -0.006(3) 0.007(2) 0.001(2)
O3B 0.057(3) 0.025(2) 0.0110(17) 0.0019(16) -0.0120(19) 0.007(2)
O4B 0.035(2) 0.021(2) 0.022(2) 0.0086(18) -0.002(2) 0.007(2)
N1B 0.018(2) 0.021(3) 0.048(3) 0.007(2) 0.006(2) 0.010(2)
N2B 0.033(3) 0.022(2) 0.014(2) -0.0025(18) -0.006(2) 0.008(2)
C1B 0.023(3) 0.021(3) 0.021(3) -0.002(2) 0.005(2) 0.003(2)
C2B 0.013(2) 0.013(2) 0.027(3) 0.000(2) 0.000(2) -0.0001(18)
C3B 0.017(2) 0.019(3) 0.017(2) 0.000(2) -0.009(2) 0.0028(19)
C4B 0.025(3) 0.009(2) 0.013(2) -0.0050(18) -0.0028(19) 0.0013(19)
C5B 0.019(3) 0.015(2) 0.009(2) -0.0056(19) 0.0045(19) -0.011(2)
C6B 0.020(3) 0.022(3) 0.012(2) 0.008(2) 0.001(2) 0.000(2)
C7B 0.015(3) 0.029(3) 0.029(3) 0.000(2) 0.003(2) 0.004(2)
S1B 0.027(3) 0.028(6) 0.0046(9) -0.007(2) -0.002(2) 0.006(3)

loop_
_atom_type_symbol
_atom_type_description
_atom_type_scat_dispersion_real
_atom_type_scat_dispersion_imag
_atom_type_scat_source
C C 0.0033 0.0016 'International Tables Vol C Tables 4.2.6.8 and 6.1.1.4'
H H 0.0000 0.0000 'International Tables Vol C Tables 4.2.6.8 and 6.1.1.4'
N N 0.0061 0.0033 'International Tables Vol C Tables 4.2.6.8 and 6.1.1.4'
O O 0.0106 0.0060 'International Tables Vol C Tables 4.2.6.8 and 6.1.1.4'
S S 0.1246 0.1234 'International Tables Vol C Tables 4.2.6.8 and 6.1.1.4'

loop_
_exptl_crystal_face_index_h
_exptl_crystal_face_index_k
_exptl_crystal_face_index_l
_exptl_crystal_face_perp_dist
-1.00 -1.00 1.00 0.1800
1.00 1.00 -1.00 0.1800
1.00 -1.00 1.00 0.1800
-1.00 1.00 -1.00 0.1800
0.00 0.00 -1.00 0.0270
0.00 0.00 1.00 0.0190
1.00 -1.00 -2.00 0.1600
-1.00 -1.00 -1.00 0.1710

loop_
_geom_angle_atom_site_label_1
_geom_angle_atom_site_label_2
_geom_angle_atom_site_label_3
_geom_angle
_geom_angle_site_symmetry_1
_geom_angle_site_symmetry_3
S1A S1A O2A 150(3) 3_655 .
S1A S1A C6A 93(5) 3_655 3_655
S1A S1A C6A 78(5) 3_655 .
S1A S1A O1A 33.8(7) 3_655 .
O2A S1A C6A 114.5(10) . 3_655
O2A S1A C6A 108.7(10) . .
C6A S1A C6A 95.6(4) 3_655 .
O1A S1A O2A 118.8(6) . .
O1A S1A C6A 102.7(9) . .
O1A S1A C6A 112.9(11) . 3_655
O3A N2A C4A 116.6(5) . .
O4A N2A O3A 125.2(5) . .
O4A N2A C4A 118.2(5) . .
C6A C1A C2A 117.7(5) . .
C1A C2A C3A 120.6(5) . .
C1A C2A C7A 119.3(5) . .
C3A C2A C7A 120.1(5) . .
C4A C3A C2A 119.4(5) . .
C3A C4A N2A 117.4(5) . .
C3A C4A C5A 122.0(5) . .
C5A C4A N2A 120.3(5) . .
C4A C5A C5A 131.9(3) . 3_655
C4A C5A C6A 115.4(4) . .
C6A C5A C5A 112.3(3) . 3_655
S1A C6A S1A 9.1(10) 3_655 .
C1A C6A S1A 127.3(5) . .
C1A C6A S1A 125.6(5) . 3_655
C1A C6A C5A 123.9(5) . .
C5A C6A S1A 109.3(5) . 3_655
C5A C6A S1A 108.8(5) . .
N1A C7A C2A 176.4(8) . .
O3B N2B O4B 125.0(6) . .
O3B N2B C4B 118.8(5) . .
O4B N2B C4B 116.2(5) . .
C2B C1B C6B 117.3(5) . .
C1B C2B C3B 120.8(5) . .
C1B C2B C7B 122.3(5) . .
C3B C2B C7B 116.9(5) . .
C4B C3B C2B 118.6(5) . .
C3B C4B N2B 116.2(5) . .
C3B C4B C5B 123.4(5) . .
C5B C4B N2B 120.1(5) . .
C4B C5B C5B 133.5(3) . 3_665
C6B C5B C4B 114.5(5) . .
C6B C5B C5B 112.1(3) . 3_665
C1B C6B S1B 122.1(6) . 3_665
C1B C6B S1B 122.1(6) . .
C5B C6B C1B 125.0(5) . .
C5B C6B S1B 111.6(6) . .
C5B C6B S1B 112.9(6) . 3_665
S1B C6B S1B 10.8(8) 3_665 .
N1B C7B C2B 174.4(7) . .
O2B S1B C6B 112.8(10) . .
O2B S1B C6B 108.0(10) . 3_665
O2B S1B O1B 116.9(6) . .
C6B S1B C6B 88.8(4) 3_665 .
O1B S1B C6B 114.0(10) . 3_665
O1B S1B C6B 112.9(10) . .
S1B S1B O2B 37.3(11) 3_665 .
S1B S1B C6B 82(4) 3_665 .
S1B S1B C6B 87(4) 3_665 3_665
S1B S1B O1B 153.4(10) 3_665 .

loop_
_geom_bond_atom_site_label_1
_geom_bond_atom_site_label_2
_geom_bond_distance
_geom_bond_site_symmetry_2
S1A S1A 0.28(3) 3_655
S1A O2A 1.470(14) .
S1A C6A 1.770(12) .
S1A C6A 1.736(13) 3_655
S1A O1A 1.451(13) .
O3A N2A 1.259(7) .
O4A N2A 1.201(7) .
N1A C7A 1.073(10) .
N2A C4A 1.472(6) .
C1A C2A 1.387(7) .
C1A C6A 1.368(7) .
C2A C3A 1.391(7) .
C2A C7A 1.474(8) .
C3A C4A 1.382(7) .
C4A C5A 1.388(7) .
C5A C5A 1.512(10) 3_655
C5A C6A 1.410(7) .
O2B S1B 1.403(11) .
O3B N2B 1.200(7) .
O4B N2B 1.236(7) .
N1B C7B 1.182(10) .
N2B C4B 1.479(7) .
C1B C2B 1.385(7) .
C1B C6B 1.393(8) .
C2B C3B 1.406(7) .
C2B C7B 1.430(8) .
C3B C4B 1.370(8) .
C4B C5B 1.413(8) .
C5B C5B 1.456(12) 3_665
C5B C6B 1.381(7) .
C6B S1B 1.792(14) 3_665
C6B S1B 1.806(14) .
O1B S1B 1.412(12) .
S1B S1B 0.34(3) 3_665

loop_
_twin_individual_id
_twin_individual_mass_fraction_refined
_twin_individual_twin_lattice_type
_twin_individual_twin_matrix_11
_twin_individual_twin_matrix_12
_twin_individual_twin_matrix_13
_twin_individual_twin_matrix_21
_twin_individual_twin_matrix_22
_twin_individual_twin_matrix_23
_twin_individual_twin_matrix_31
_twin_individual_twin_matrix_32
_twin_individual_twin_matrix_33
1 0.6(3) ref 1 0 0 0 1 0 0 0 1
2 0.4(3) mt_II -1 0 0 0 -1 0 0 0 -1
